data_4129043
loop_
_publ_author_name
'Zarate, Cayetana'
'Yang, Haifeng'
'Bezdek, M\'at\'e J'
'Hesk, David'
'Chirik, Paul J.'

_publ_section_title
;
 Ni(I)-X Complexes Bearing a Bulky \a-Diimine Ligand: Synthesis,
 Structure, and Superior Catalytic Performance in the Hydrogen Isotope
 Exchange in Pharmaceuticals.
;
_journal_issue 12
_journal_name_full 'Journal of the American Chemical Society'
_journal_page_first 5034
_journal_page_last 5044
_journal_paper_doi 10.1021/jacs.9b00939
_journal_volume 141
_journal_year 2019
_chemical_absolute_configuration rm
_chemical_formula_sum 'C24 H40 I N2 Ni'
_chemical_formula_weight 542.19
_space_group_crystal_system orthorhombic
_space_group_IT_number 19
_space_group_name_Hall 'P 2ac 2ab'
_space_group_name_H-M_alt 'P 21 21 21'
_atom_sites_solution_hydrogens geom
_audit_creation_method SHELXL-2014
_cell_angle_alpha 90
_cell_angle_beta 90
_cell_angle_gamma 90
_cell_formula_units_Z 8
_cell_length_a 7.7891(4)
_cell_length_b 22.1750(11)
_cell_length_c 28.5100(14)
_cell_measurement_reflns_used 9762
_cell_measurement_temperature 100(2)
_cell_measurement_theta_max 66.86
_cell_measurement_theta_min 3.69
_cell_volume 4924.3(4)
_computing_cell_refinement 'Bruker SAINT'
_computing_data_collection 'Bruker APEX3'
_computing_data_reduction 'Bruker SAINT'
_computing_molecular_graphics 'ORTEP3 (Farraguia, 1994)'
_computing_structure_refinement 'SHELXL-97 (Sheldrick, 2008)'
_computing_structure_solution 'SHELXT (Sheldrick 2016)'
_diffrn_ambient_temperature 100(2)
_diffrn_measured_fraction_theta_full 0.977
_diffrn_measured_fraction_theta_max 0.996
_diffrn_measurement_device_type 'Bruker D8 Venture Photon 100 CMOS'
_diffrn_measurement_method 'phi and omega scans'
_diffrn_radiation_source 'I\mS microfocus source'
_diffrn_radiation_type CuK\a
_diffrn_radiation_wavelength 1.54178
_diffrn_reflns_av_R_equivalents 0.0564
_diffrn_reflns_av_unetI/netI 0.0421
_diffrn_reflns_Laue_measured_fraction_full 0.977
_diffrn_reflns_Laue_measured_fraction_max 0.996
_diffrn_reflns_limit_h_max 9
_diffrn_reflns_limit_h_min -9
_diffrn_reflns_limit_k_max 26
_diffrn_reflns_limit_k_min -26
_diffrn_reflns_limit_l_max 34
_diffrn_reflns_limit_l_min -33
_diffrn_reflns_number 42979
_diffrn_reflns_point_group_measured_fraction_full 0.973
_diffrn_reflns_point_group_measured_fraction_max 0.993
_diffrn_reflns_theta_full 67.679
_diffrn_reflns_theta_max 66.829
_diffrn_reflns_theta_min 2.524
_exptl_absorpt_coefficient_mu 11.046
_exptl_absorpt_correction_T_max 0.7528
_exptl_absorpt_correction_T_min 0.3908
_exptl_absorpt_correction_type multi-scan
_exptl_absorpt_process_details 'TWINABS BRUKER AXS'
_exptl_crystal_colour green
_exptl_crystal_density_diffrn 1.463
_exptl_crystal_description plate
_exptl_crystal_F_000 2232
_exptl_crystal_size_max 0.202
_exptl_crystal_size_mid 0.138
_exptl_crystal_size_min 0.089
_refine_diff_density_max 1.440
_refine_diff_density_min -0.672
_refine_diff_density_rms 0.124
_refine_ls_abs_structure_details
;
 Flack x determined using 3355 quotients [(I+)-(I-)]/[(I+)+(I-)]
 (Parsons, Flack and Wagner, Acta Cryst. B69 (2013) 249-259).
;
_refine_ls_abs_structure_Flack -0.001(5)
_refine_ls_extinction_method none
_refine_ls_goodness_of_fit_ref 1.207
_refine_ls_hydrogen_treatment mixed
_refine_ls_matrix_type full
_refine_ls_number_parameters 509
_refine_ls_number_reflns 8685
_refine_ls_number_restraints 0
_refine_ls_restrained_S_all 1.207
_refine_ls_R_factor_all 0.0442
_refine_ls_R_factor_gt 0.0412
_refine_ls_shift/su_max 0.001
_refine_ls_shift/su_mean 0.000
_refine_ls_structure_factor_coef Fsqd
_refine_ls_weighting_details 'w=1/[\s^2^(Fo^2^)+(0.0001P)^2^+16.5813P] where P=(Fo^2^+2Fc^2^)/3'
_refine_ls_weighting_scheme calc
_refine_ls_wR_factor_gt 0.0944
_refine_ls_wR_factor_ref 0.0962
_reflns_Friedel_coverage 0.769
_reflns_Friedel_fraction_full 0.969
_reflns_Friedel_fraction_max 0.990
_reflns_number_gt 8202
_reflns_number_total 8685
_reflns_threshold_expression 'I > 2\s(I)'
_cod_data_source_file ja9b00939_si_002.cif
_cod_data_source_block cz8
_cod_database_code 4129043
_shelx_space_group_comment
;
The symmetry employed for this shelxl refinement is uniquely defined
by the following loop, which should always be used as a source of
symmetry information in preference to the above space-group names.
They are only intended as comments.
;
_shelx_estimated_absorpt_t_min 0.214
_shelx_estimated_absorpt_t_max 0.440
_shelxl_version_number 2014-3

loop_
_space_group_symop_operation_xyz
'x, y, z'
'-x+1/2, -y, z+1/2'
'-x, y+1/2, -z+1/2'
'x+1/2, -y+1/2, -z'

loop_
_atom_site_label
_atom_site_type_symbol
_atom_site_fract_x
_atom_site_fract_y
_atom_site_fract_z
_atom_site_U_iso_or_equiv
_atom_site_adp_type
_atom_site_occupancy
_atom_site_site_symmetry_order
_atom_site_calc_flag
_atom_site_refinement_flags_posn
_atom_site_refinement_flags_adp
C1 C 0.4961(10) 0.1441(3) 0.2889(2) 0.0193(10) Uani 1 1 d . .
C2 C 0.5015(9) 0.1406(3) 0.2371(2) 0.0193(10) Uani 1 1 d . .
C3 C 0.4729(12) 0.0878(4) 0.3169(3) 0.0312(18) Uani 1 1 d . .
H3A H 0.4015 0.0961 0.3435 0.047 Uiso 1 1 calc R U
H3B H 0.5828 0.0736 0.3273 0.047 Uiso 1 1 calc R U
H3C H 0.4195 0.0576 0.2977 0.047 Uiso 1 1 calc R U
C4 C 0.5059(11) 0.0795(3) 0.2144(3) 0.0257(17) Uani 1 1 d . .
H4A H 0.5135 0.0841 0.1810 0.039 Uiso 1 1 calc R U
H4B H 0.4030 0.0578 0.2221 0.039 Uiso 1 1 calc R U
H4C H 0.6039 0.0575 0.2255 0.039 Uiso 1 1 calc R U
C5 C 0.5141(11) 0.2082(4) 0.3568(2) 0.0268(17) Uani 1 1 d . .
H5 H 0.5361 0.1689 0.3713 0.032 Uiso 1 1 calc R U
C6 C 0.6637(10) 0.2497(4) 0.3706(3) 0.0244(18) Uani 1 1 d . .
H6 H 0.6821 0.2775 0.3444 0.029 Uiso 1 1 calc R U
C7 C 0.6149(12) 0.2881(4) 0.4136(3) 0.0284(19) Uani 1 1 d . .
H7 H 0.7097 0.3108 0.4276 0.034 Uiso 1 1 calc R U
C8 C 0.4925(11) 0.2555(4) 0.4496(2) 0.0329(19) Uani 1 1 d . .
C9 C 0.3456(12) 0.2730(5) 0.4141(3) 0.038(2) Uani 1 1 d . .
H9 H 0.2356 0.2839 0.4284 0.046 Uiso 1 1 calc R U
C10 C 0.3344(11) 0.2287(5) 0.3733(3) 0.034(2) Uani 1 1 d . .
H10A H 0.2746 0.2476 0.3474 0.040 Uiso 1 1 calc R U
H10B H 0.2685 0.1937 0.3829 0.040 Uiso 1 1 calc R U
C11 C 0.8293(11) 0.2142(4) 0.3770(3) 0.0256(19) Uani 1 1 d . .
H11A H 0.9225 0.2416 0.3825 0.038 Uiso 1 1 calc R U
H11B H 0.8521 0.1911 0.3492 0.038 Uiso 1 1 calc R U
H11C H 0.8178 0.1875 0.4033 0.038 Uiso 1 1 calc R U
C12 C 0.4584(13) 0.3261(4) 0.3995(3) 0.040(2) Uani 1 1 d . .
H12A H 0.4424 0.3620 0.4184 0.048 Uiso 1 1 calc R U
H12B H 0.4531 0.3355 0.3663 0.048 Uiso 1 1 calc R U
C13 C 0.4837(14) 0.2931(5) 0.4948(3) 0.050(3) Uani 1 1 d . .
H13A H 0.4622 0.3345 0.4870 0.075 Uiso 1 1 calc R U
H13B H 0.5908 0.2900 0.5113 0.075 Uiso 1 1 calc R U
H13C H 0.3927 0.2782 0.5143 0.075 Uiso 1 1 calc R U
C14 C 0.5097(13) 0.1896(4) 0.4644(3) 0.039(2) Uani 1 1 d . .
H14A H 0.5169 0.1646 0.4369 0.059 Uiso 1 1 calc R U
H14B H 0.4114 0.1780 0.4826 0.059 Uiso 1 1 calc R U
H14C H 0.6117 0.1846 0.4829 0.059 Uiso 1 1 calc R U
C15 C 0.5200(10) 0.1936(3) 0.1642(2) 0.0205(15) Uani 1 1 d . .
H15 H 0.4535 0.1595 0.1520 0.025 Uiso 1 1 calc R U
C16 C 0.4402(10) 0.2520(3) 0.1438(2) 0.0219(16) Uani 1 1 d . .
H16 H 0.4443 0.2826 0.1686 0.026 Uiso 1 1 calc R U
C17 C 0.5461(11) 0.2760(3) 0.1026(3) 0.0256(17) Uani 1 1 d . .
H17 H 0.4939 0.3098 0.0857 0.031 Uiso 1 1 calc R U
C18 C 0.6257(10) 0.2255(4) 0.0702(3) 0.0258(18) Uani 1 1 d . .
C19 C 0.7671(11) 0.2216(5) 0.1086(3) 0.032(2) Uani 1 1 d . .
H19 H 0.8831 0.2134 0.0970 0.038 Uiso 1 1 calc R U
C20 C 0.7117(10) 0.1835(5) 0.1498(3) 0.0312(19) Uani 1 1 d . .
H20A H 0.7846 0.1927 0.1764 0.037 Uiso 1 1 calc R U
H20B H 0.7280 0.1414 0.1419 0.037 Uiso 1 1 calc R U
C21 C 0.2509(10) 0.2428(4) 0.1310(3) 0.0275(19) Uani 1 1 d . .
H21A H 0.1906 0.2266 0.1575 0.041 Uiso 1 1 calc R U
H21B H 0.2425 0.2153 0.1051 0.041 Uiso 1 1 calc R U
H21C H 0.2010 0.2808 0.1224 0.041 Uiso 1 1 calc R U
C22 C 0.7306(13) 0.2877(5) 0.1203(4) 0.039(2) Uani 1 1 d . .
H22A H 0.7950 0.3163 0.1015 0.047 Uiso 1 1 calc R U
H22B H 0.7380 0.2973 0.1534 0.047 Uiso 1 1 calc R U
C23 C 0.6942(12) 0.2539(5) 0.0248(3) 0.039(2) Uani 1 1 d . .
H23A H 0.7603 0.2892 0.0323 0.059 Uiso 1 1 calc R U
H23B H 0.5995 0.2651 0.0051 0.059 Uiso 1 1 calc R U
H23C H 0.7655 0.2254 0.0087 0.059 Uiso 1 1 calc R U
C24 C 0.5275(11) 0.1694(4) 0.0572(2) 0.0284(18) Uani 1 1 d . .
H24A H 0.4834 0.1508 0.0851 0.043 Uiso 1 1 calc R U
H24B H 0.6026 0.1418 0.0413 0.043 Uiso 1 1 calc R U
H24C H 0.4339 0.1799 0.0368 0.043 Uiso 1 1 calc R U
C25 C 0.0076(10) 0.3980(3) 0.2908(2) 0.0193(10) Uani 1 1 d . .
C26 C 0.0190(9) 0.3905(3) 0.2398(2) 0.0193(10) Uani 1 1 d . .
C27 C 0.0066(13) 0.3433(4) 0.3219(3) 0.0322(19) Uani 1 1 d . .
H27A H -0.0730 0.3494 0.3472 0.048 Uiso 1 1 calc R U
H27B H 0.1196 0.3370 0.3345 0.048 Uiso 1 1 calc R U
H27C H -0.0274 0.3087 0.3040 0.048 Uiso 1 1 calc R U
C28 C 0.0435(12) 0.3285(3) 0.2203(3) 0.0282(18) Uani 1 1 d . .
H28A H 0.0772 0.3312 0.1880 0.042 Uiso 1 1 calc R U
H28B H -0.0623 0.3064 0.2227 0.042 Uiso 1 1 calc R U
H28C H 0.1312 0.3080 0.2378 0.042 Uiso 1 1 calc R U
C29 C -0.0159(10) 0.4654(3) 0.3561(2) 0.0210(15) Uani 1 1 d . .
H29 H 0.0113 0.4278 0.3725 0.025 Uiso 1 1 calc R U
C30 C 0.1176(9) 0.5121(3) 0.3712(2) 0.0182(15) Uani 1 1 d . .
H30 H 0.1339 0.5394 0.3445 0.022 Uiso 1 1 calc R U
C31 C 0.0487(11) 0.5505(3) 0.4114(3) 0.0231(16) Uani 1 1 d . .
H31 H 0.1345 0.5767 0.4261 0.028 Uiso 1 1 calc R U
C32 C -0.0737(10) 0.5170(4) 0.4470(3) 0.0263(18) Uani 1 1 d . .
C33 C -0.2135(11) 0.5279(4) 0.4084(3) 0.0296(19) Uani 1 1 d . .
H33 H -0.3294 0.5359 0.4203 0.036 Uiso 1 1 calc R U
C34 C -0.2033(11) 0.4818(4) 0.3686(3) 0.028(2) Uani 1 1 d . .
H34A H -0.2598 0.4981 0.3411 0.034 Uiso 1 1 calc R U
H34B H -0.2640 0.4456 0.3779 0.034 Uiso 1 1 calc R U
C35 C 0.2908(12) 0.4838(4) 0.3812(3) 0.031(2) Uani 1 1 d . .
H35A H 0.3292 0.4621 0.3540 0.046 Uiso 1 1 calc R U
H35B H 0.2806 0.4564 0.4071 0.046 Uiso 1 1 calc R U
H35C H 0.3723 0.5147 0.3887 0.046 Uiso 1 1 calc R U
C36 C -0.1124(12) 0.5838(4) 0.3935(3) 0.035(2) Uani 1 1 d . .
H36A H -0.1407 0.6200 0.4109 0.042 Uiso 1 1 calc R U
H36B H -0.1129 0.5913 0.3599 0.042 Uiso 1 1 calc R U
C37 C -0.1057(13) 0.5559(5) 0.4903(3) 0.037(2) Uani 1 1 d . .
H37A H -0.1364 0.5959 0.4808 0.056 Uiso 1 1 calc R U
H37B H -0.0033 0.5574 0.5090 0.056 Uiso 1 1 calc R U
H37C H -0.1974 0.5387 0.5084 0.056 Uiso 1 1 calc R U
C38 C -0.0432(12) 0.4525(4) 0.4641(3) 0.0331(19) Uani 1 1 d . .
H38A H -0.0262 0.4265 0.4376 0.050 Uiso 1 1 calc R U
H38B H -0.1411 0.4391 0.4817 0.050 Uiso 1 1 calc R U
H38C H 0.0569 0.4516 0.4837 0.050 Uiso 1 1 calc R U
C39 C 0.0202(11) 0.4399(3) 0.1641(2) 0.0235(16) Uani 1 1 d . .
H39 H -0.0097 0.3992 0.1536 0.028 Uiso 1 1 calc R U
C40 C -0.1128(10) 0.4840(4) 0.1429(3) 0.0243(17) Uani 1 1 d . .
H40 H -0.1317 0.5158 0.1662 0.029 Uiso 1 1 calc R U
C41 C -0.0421(12) 0.5144(4) 0.0990(3) 0.0282(18) Uani 1 1 d . .
H41 H -0.1268 0.5378 0.0813 0.034 Uiso 1 1 calc R U
C42 C 0.0778(10) 0.4736(4) 0.0678(3) 0.0254(17) Uani 1 1 d . .
C43 C 0.2176(11) 0.4908(4) 0.1044(3) 0.031(2) Uani 1 1 d . .
H43 H 0.3333 0.4959 0.0915 0.038 Uiso 1 1 calc R U
C44 C 0.2084(11) 0.4524(4) 0.1488(3) 0.0294(19) Uani 1 1 d . .
H44A H 0.2682 0.4730 0.1740 0.035 Uiso 1 1 calc R U
H44B H 0.2663 0.4144 0.1432 0.035 Uiso 1 1 calc R U
C45 C -0.2848(11) 0.4531(4) 0.1350(3) 0.0282(19) Uani 1 1 d . .
H45A H -0.3249 0.4363 0.1640 0.042 Uiso 1 1 calc R U
H45B H -0.2715 0.4215 0.1122 0.042 Uiso 1 1 calc R U
H45C H -0.3666 0.4821 0.1237 0.042 Uiso 1 1 calc R U
C46 C 0.1200(13) 0.5495(4) 0.1126(3) 0.037(2) Uani 1 1 d . .
H46A H 0.1499 0.5816 0.0910 0.045 Uiso 1 1 calc R U
H46B H 0.1214 0.5635 0.1448 0.045 Uiso 1 1 calc R U
C47 C 0.1066(13) 0.5032(5) 0.0201(3) 0.037(2) Uani 1 1 d . .
H47A H 0.1365 0.5448 0.0245 0.056 Uiso 1 1 calc R U
H47B H 0.0034 0.5005 0.0018 0.056 Uiso 1 1 calc R U
H47C H 0.1982 0.4829 0.0040 0.056 Uiso 1 1 calc R U
C48 C 0.0445(11) 0.4073(4) 0.0587(3) 0.0307(18) Uani 1 1 d . .
H48A H 0.0251 0.3870 0.0880 0.046 Uiso 1 1 calc R U
H48B H 0.1423 0.3898 0.0433 0.046 Uiso 1 1 calc R U
H48C H -0.0549 0.4030 0.0391 0.046 Uiso 1 1 calc R U
I1 I 0.52756(6) 0.37220(2) 0.25976(2) 0.02430(13) Uani 1 1 d . .
I2 I -0.01699(6) 0.62273(2) 0.24536(2) 0.02357(13) Uani 1 1 d . .
N1 N 0.5127(9) 0.1985(3) 0.30548(19) 0.0226(13) Uani 1 1 d . .
N2 N 0.5068(8) 0.1925(3) 0.21594(18) 0.0193(12) Uani 1 1 d . .
N3 N -0.0018(8) 0.4529(3) 0.30506(19) 0.0195(13) Uani 1 1 d . .
N4 N 0.0108(9) 0.4405(3) 0.21602(19) 0.0214(13) Uani 1 1 d . .
Ni1 Ni 0.51890(16) 0.26149(5) 0.25796(4) 0.0201(3) Uani 1 1 d . .
Ni2 Ni -0.00446(15) 0.51297(5) 0.25502(4) 0.0200(3) Uani 1 1 d . .

loop_
_atom_site_aniso_label
_atom_site_aniso_U_11
_atom_site_aniso_U_22
_atom_site_aniso_U_33
_atom_site_aniso_U_23
_atom_site_aniso_U_13
_atom_site_aniso_U_12
C1 0.017(2) 0.015(2) 0.026(2) 0.0018(18) -0.001(2) 0.0039(18)
C2 0.017(2) 0.015(2) 0.026(2) 0.0018(18) -0.001(2) 0.0039(18)
C3 0.033(5) 0.030(4) 0.031(4) 0.008(3) -0.005(4) 0.002(4)
C4 0.022(4) 0.020(4) 0.034(4) 0.006(3) -0.001(4) 0.002(4)
C5 0.030(5) 0.035(4) 0.015(3) 0.002(3) -0.001(3) 0.001(4)
C6 0.027(4) 0.032(5) 0.013(4) 0.004(3) 0.000(3) 0.003(4)
C7 0.041(5) 0.025(4) 0.020(4) -0.002(3) 0.002(4) 0.004(4)
C8 0.035(5) 0.047(5) 0.017(3) 0.001(3) 0.003(4) 0.009(4)
C9 0.035(5) 0.058(6) 0.022(5) 0.004(4) 0.006(4) 0.017(5)
C10 0.025(5) 0.052(6) 0.023(4) 0.009(4) 0.000(3) 0.003(4)
C11 0.024(5) 0.033(5) 0.020(4) -0.003(3) -0.004(3) 0.001(4)
C12 0.056(6) 0.043(5) 0.022(4) -0.002(3) 0.002(4) 0.023(5)
C13 0.056(6) 0.072(7) 0.022(4) -0.003(4) -0.002(5) 0.015(5)
C14 0.040(5) 0.057(6) 0.021(4) 0.014(4) 0.005(4) -0.003(5)
C15 0.022(4) 0.025(4) 0.014(3) -0.003(3) -0.003(3) 0.002(3)
C16 0.023(4) 0.026(4) 0.016(3) -0.002(3) -0.002(3) 0.002(3)
C17 0.030(4) 0.023(4) 0.024(4) 0.002(3) -0.003(3) -0.005(4)
C18 0.022(4) 0.037(5) 0.018(4) 0.002(3) -0.001(3) 0.000(4)
C19 0.015(4) 0.053(6) 0.027(4) -0.001(4) -0.003(3) -0.006(4)
C20 0.022(4) 0.049(5) 0.023(4) -0.003(4) -0.002(3) 0.007(4)
C21 0.023(4) 0.037(5) 0.022(4) -0.003(4) -0.002(3) 0.010(4)
C22 0.037(6) 0.045(6) 0.036(5) 0.000(4) 0.002(4) -0.022(5)
C23 0.030(5) 0.060(7) 0.027(5) 0.005(4) 0.001(4) -0.004(5)
C24 0.026(4) 0.042(5) 0.018(3) -0.006(3) -0.001(3) 0.006(4)
C25 0.014(2) 0.015(2) 0.028(2) -0.0001(18) -0.004(2) -0.0030(19)
C26 0.014(2) 0.015(2) 0.028(2) -0.0001(18) -0.004(2) -0.0030(19)
C27 0.042(5) 0.022(4) 0.032(4) 0.005(3) -0.008(4) -0.002(4)
C28 0.028(4) 0.023(4) 0.033(4) -0.005(3) -0.008(4) 0.002(4)
C29 0.022(4) 0.023(4) 0.018(3) 0.002(3) -0.004(3) -0.003(3)
C30 0.017(4) 0.021(4) 0.017(3) 0.000(3) 0.002(3) -0.003(3)
C31 0.026(4) 0.021(4) 0.022(3) 0.000(3) -0.001(3) -0.005(3)
C32 0.020(4) 0.039(5) 0.019(4) -0.003(3) 0.001(3) -0.002(3)
C33 0.022(4) 0.043(5) 0.024(4) -0.002(4) 0.001(3) 0.006(4)
C34 0.018(4) 0.043(5) 0.023(4) -0.003(4) -0.003(3) -0.006(4)
C35 0.026(5) 0.036(5) 0.029(5) -0.004(4) -0.005(4) -0.001(4)
C36 0.039(5) 0.037(5) 0.031(5) -0.003(4) 0.004(4) 0.019(4)
C37 0.037(5) 0.052(6) 0.023(4) -0.006(4) 0.005(4) 0.005(4)
C38 0.036(5) 0.044(5) 0.019(4) 0.004(3) -0.001(4) -0.008(4)
C39 0.027(4) 0.028(4) 0.015(3) -0.006(3) 0.000(3) -0.003(4)
C40 0.024(4) 0.031(5) 0.018(4) -0.008(3) 0.002(3) -0.003(4)
C41 0.035(5) 0.027(4) 0.022(4) -0.001(3) -0.004(3) 0.007(4)
C42 0.024(4) 0.032(4) 0.021(4) -0.003(3) 0.001(3) -0.003(3)
C43 0.019(4) 0.050(6) 0.025(4) -0.007(4) 0.001(3) -0.012(4)
C44 0.027(4) 0.040(5) 0.020(4) -0.005(4) -0.002(3) -0.001(4)
C45 0.023(4) 0.040(5) 0.022(4) -0.006(4) -0.004(3) 0.004(4)
C46 0.044(6) 0.037(5) 0.030(5) 0.002(4) 0.002(4) -0.017(5)
C47 0.035(5) 0.052(6) 0.024(4) 0.002(4) 0.003(4) -0.005(5)
C48 0.026(4) 0.044(5) 0.022(4) -0.011(3) -0.003(3) 0.002(4)
I1 0.0305(3) 0.0201(2) 0.0222(2) -0.0004(2) -0.0011(2) -0.0025(2)
I2 0.0289(2) 0.0197(2) 0.0221(2) 0.00015(17) -0.00179(19) -0.0023(2)
N1 0.020(3) 0.032(4) 0.015(3) -0.001(2) -0.002(3) -0.001(3)
N2 0.017(3) 0.023(3) 0.017(3) 0.000(2) -0.002(3) 0.003(3)
N3 0.018(3) 0.022(3) 0.018(3) 0.002(2) -0.004(3) -0.003(3)
N4 0.019(3) 0.028(3) 0.017(3) -0.006(2) -0.001(3) 0.002(3)
Ni1 0.0259(6) 0.0190(6) 0.0153(5) -0.0003(4) -0.0008(6) -0.0014(5)
Ni2 0.0248(6) 0.0180(6) 0.0172(5) -0.0011(4) -0.0013(6) -0.0023(5)

loop_
_atom_type_symbol
_atom_type_description
_atom_type_scat_dispersion_real
_atom_type_scat_dispersion_imag
_atom_type_scat_source
C C 0.0181 0.0091 'International Tables Vol C Tables 4.2.6.8 and 6.1.1.4'
H H 0.0000 0.0000 'International Tables Vol C Tables 4.2.6.8 and 6.1.1.4'
I I -0.3257 6.8362 'International Tables Vol C Tables 4.2.6.8 and 6.1.1.4'
N N 0.0311 0.0180 'International Tables Vol C Tables 4.2.6.8 and 6.1.1.4'
Ni Ni -3.0029 0.5091 'International Tables Vol C Tables 4.2.6.8 and 6.1.1.4'

loop_
_geom_angle_atom_site_label_1
_geom_angle_atom_site_label_2
_geom_angle_atom_site_label_3
_geom_angle
N1 C1 C2 114.2(6)
N1 C1 C3 126.3(6)
C2 C1 C3 119.5(6)
N2 C2 C1 114.6(6)
N2 C2 C4 126.6(6)
C1 C2 C4 118.7(6)
C1 C3 H3A 109.5
C1 C3 H3B 109.5
H3A C3 H3B 109.5
C1 C3 H3C 109.5
H3A C3 H3C 109.5
H3B C3 H3C 109.5
C2 C4 H4A 109.5
C2 C4 H4B 109.5
H4A C4 H4B 109.5
C2 C4 H4C 109.5
H4A C4 H4C 109.5
H4B C4 H4C 109.5
N1 C5 C6 110.2(6)
N1 C5 C10 109.7(7)
C6 C5 C10 115.7(7)
N1 C5 H5 106.9
C6 C5 H5 106.9
C10 C5 H5 106.9
C11 C6 C5 111.4(7)
C11 C6 C7 113.6(7)
C5 C6 C7 110.3(7)
C11 C6 H6 107.1
C5 C6 H6 107.1
C7 C6 H6 107.1
C12 C7 C6 107.0(7)
C12 C7 C8 86.7(7)
C6 C7 C8 114.5(7)
C12 C7 H7 115.1
C6 C7 H7 115.1
C8 C7 H7 115.1
C14 C8 C13 107.0(7)
C14 C8 C9 118.5(8)
C13 C8 C9 111.9(7)
C14 C8 C7 124.4(7)
C13 C8 C7 109.0(8)
C9 C8 C7 84.7(6)
C10 C9 C12 108.8(7)
C10 C9 C8 111.9(8)
C12 C9 C8 87.0(7)
C10 C9 H9 115.3
C12 C9 H9 115.3
C8 C9 H9 115.3
C9 C10 C5 111.7(7)
C9 C10 H10A 109.3
C5 C10 H10A 109.3
C9 C10 H10B 109.3
C5 C10 H10B 109.3
H10A C10 H10B 107.9
C6 C11 H11A 109.5
C6 C11 H11B 109.5
H11A C11 H11B 109.5
C6 C11 H11C 109.5
H11A C11 H11C 109.5
H11B C11 H11C 109.5
C9 C12 C7 87.8(7)
C9 C12 H12A 114.0
C7 C12 H12A 114.0
C9 C12 H12B 114.0
C7 C12 H12B 114.0
H12A C12 H12B 111.2
C8 C13 H13A 109.5
C8 C13 H13B 109.5
H13A C13 H13B 109.5
C8 C13 H13C 109.5
H13A C13 H13C 109.5
H13B C13 H13C 109.5
C8 C14 H14A 109.5
C8 C14 H14B 109.5
H14A C14 H14B 109.5
C8 C14 H14C 109.5
H14A C14 H14C 109.5
H14B C14 H14C 109.5
N2 C15 C16 111.1(6)
N2 C15 C20 109.0(6)
C16 C15 C20 113.8(7)
N2 C15 H15 107.5
C16 C15 H15 107.5
C20 C15 H15 107.5
C17 C16 C21 112.5(6)
C17 C16 C15 111.2(6)
C21 C16 C15 111.3(7)
C17 C16 H16 107.2
C21 C16 H16 107.2
C15 C16 H16 107.2
C16 C17 C22 108.0(7)
C16 C17 C18 114.5(6)
C22 C17 C18 86.9(7)
C16 C17 H17 114.7
C22 C17 H17 114.7
C18 C17 H17 114.7
C24 C18 C23 108.0(7)
C24 C18 C19 119.1(7)
C23 C18 C19 111.8(7)
C24 C18 C17 122.0(7)
C23 C18 C17 109.8(7)
C19 C18 C17 84.5(6)
C20 C19 C22 108.3(8)
C20 C19 C18 112.1(7)
C22 C19 C18 88.2(7)
C20 C19 H19 115.1
C22 C19 H19 115.1
C18 C19 H19 115.1
C19 C20 C15 113.4(7)
C19 C20 H20A 108.9
C15 C20 H20A 108.9
C19 C20 H20B 108.9
C15 C20 H20B 108.9
H20A C20 H20B 107.7
C16 C21 H21A 109.5
C16 C21 H21B 109.5
H21A C21 H21B 109.5
C16 C21 H21C 109.5
H21A C21 H21C 109.5
H21B C21 H21C 109.5
C19 C22 C17 86.6(7)
C19 C22 H22A 114.2
C17 C22 H22A 114.2
C19 C22 H22B 114.2
C17 C22 H22B 114.2
H22A C22 H22B 111.4
C18 C23 H23A 109.5
C18 C23 H23B 109.5
H23A C23 H23B 109.5
C18 C23 H23C 109.5
H23A C23 H23C 109.5
H23B C23 H23C 109.5
C18 C24 H24A 109.5
C18 C24 H24B 109.5
H24A C24 H24B 109.5
C18 C24 H24C 109.5
H24A C24 H24C 109.5
H24B C24 H24C 109.5
N3 C25 C26 115.1(6)
N3 C25 C27 125.3(7)
C26 C25 C27 119.6(6)
N4 C26 C25 114.6(6)
N4 C26 C28 126.6(7)
C25 C26 C28 118.8(6)
C25 C27 H27A 109.5
C25 C27 H27B 109.5
H27A C27 H27B 109.5
C25 C27 H27C 109.5
H27A C27 H27C 109.5
H27B C27 H27C 109.5
C26 C28 H28A 109.5
C26 C28 H28B 109.5
H28A C28 H28B 109.5
C26 C28 H28C 109.5
H28A C28 H28C 109.5
H28B C28 H28C 109.5
N3 C29 C30 110.6(6)
N3 C29 C34 109.9(6)
C30 C29 C34 114.7(6)
N3 C29 H29 107.1
C30 C29 H29 107.1
C34 C29 H29 107.1
C35 C30 C31 113.8(6)
C35 C30 C29 112.1(7)
C31 C30 C29 110.5(6)
C35 C30 H30 106.6
C31 C30 H30 106.6
C29 C30 H30 106.6
C30 C31 C36 107.8(6)
C30 C31 C32 115.7(6)
C36 C31 C32 86.9(6)
C30 C31 H31 114.4
C36 C31 H31 114.4
C32 C31 H31 114.4
C37 C32 C38 107.1(7)
C37 C32 C33 111.6(7)
C38 C32 C33 118.5(7)
C37 C32 C31 110.7(7)
C38 C32 C31 123.5(7)
C33 C32 C31 84.0(6)
C34 C33 C36 108.0(7)
C34 C33 C32 112.4(7)
C36 C33 C32 87.9(7)
C34 C33 H33 115.1
C36 C33 H33 115.1
C32 C33 H33 115.1
C33 C34 C29 112.2(7)
C33 C34 H34A 109.2
C29 C34 H34A 109.2
C33 C34 H34B 109.2
C29 C34 H34B 109.2
H34A C34 H34B 107.9
C30 C35 H35A 109.5
C30 C35 H35B 109.5
H35A C35 H35B 109.5
C30 C35 H35C 109.5
H35A C35 H35C 109.5
H35B C35 H35C 109.5
C33 C36 C31 86.5(6)
C33 C36 H36A 114.2
C31 C36 H36A 114.2
C33 C36 H36B 114.2
C31 C36 H36B 114.2
H36A C36 H36B 111.4
C32 C37 H37A 109.5
C32 C37 H37B 109.5
H37A C37 H37B 109.5
C32 C37 H37C 109.5
H37A C37 H37C 109.5
H37B C37 H37C 109.5
C32 C38 H38A 109.5
C32 C38 H38B 109.5
H38A C38 H38B 109.5
C32 C38 H38C 109.5
H38A C38 H38C 109.5
H38B C38 H38C 109.5
N4 C39 C40 110.6(6)
N4 C39 C44 109.1(6)
C40 C39 C44 114.1(7)
N4 C39 H39 107.6
C40 C39 H39 107.6
C44 C39 H39 107.6
C45 C40 C41 113.2(7)
C45 C40 C39 111.3(7)
C41 C40 C39 111.0(6)
C45 C40 H40 107.0
C41 C40 H40 107.0
C39 C40 H40 107.0
C40 C41 C46 108.3(6)
C40 C41 C42 115.1(7)
C46 C41 C42 86.9(7)
C40 C41 H41 114.5
C46 C41 H41 114.5
C42 C41 H41 114.5
C48 C42 C47 106.9(7)
C48 C42 C43 118.2(7)
C47 C42 C43 112.9(7)
C48 C42 C41 123.5(7)
C47 C42 C41 110.1(7)
C43 C42 C41 84.0(6)
C46 C43 C44 109.1(7)
C46 C43 C42 87.9(7)
C44 C43 C42 112.7(7)
C46 C43 H43 114.8
C44 C43 H43 114.8
C42 C43 H43 114.8
C43 C44 C39 112.2(7)
C43 C44 H44A 109.2
C39 C44 H44A 109.2
C43 C44 H44B 109.2
C39 C44 H44B 109.2
H44A C44 H44B 107.9
C40 C45 H45A 109.5
C40 C45 H45B 109.5
H45A C45 H45B 109.5
C40 C45 H45C 109.5
H45A C45 H45C 109.5
H45B C45 H45C 109.5
C43 C46 C41 86.5(7)
C43 C46 H46A 114.2
C41 C46 H46A 114.2
C43 C46 H46B 114.2
C41 C46 H46B 114.2
H46A C46 H46B 111.4
C42 C47 H47A 109.5
C42 C47 H47B 109.5
H47A C47 H47B 109.5
C42 C47 H47C 109.5
H47A C47 H47C 109.5
H47B C47 H47C 109.5
C42 C48 H48A 109.5
C42 C48 H48B 109.5
H48A C48 H48B 109.5
C42 C48 H48C 109.5
H48A C48 H48C 109.5
H48B C48 H48C 109.5
C1 N1 C5 119.6(6)
C1 N1 Ni1 114.4(5)
C5 N1 Ni1 125.8(5)
C2 N2 C15 118.8(6)
C2 N2 Ni1 114.3(4)
C15 N2 Ni1 126.6(5)
C25 N3 C29 119.4(6)
C25 N3 Ni2 114.6(5)
C29 N3 Ni2 126.0(5)
C26 N4 C39 120.7(6)
C26 N4 Ni2 114.0(5)
C39 N4 Ni2 125.3(5)
N1 Ni1 N2 82.1(2)
N1 Ni1 I1 134.68(18)
N2 Ni1 I1 143.15(17)
N3 Ni2 N4 81.6(2)
N3 Ni2 I2 139.45(18)
N4 Ni2 I2 138.91(18)

loop_
_geom_bond_atom_site_label_1
_geom_bond_atom_site_label_2
_geom_bond_distance
C1 N1 1.302(9)
C1 C2 1.478(9)
C1 C3 1.493(10)
C2 N2 1.301(9)
C2 C4 1.501(10)
C3 H3A 0.9600
C3 H3B 0.9600
C3 H3C 0.9600
C4 H4A 0.9600
C4 H4B 0.9600
C4 H4C 0.9600
C5 N1 1.479(8)
C5 C6 1.536(12)
C5 C10 1.545(12)
C5 H5 0.9800
C6 C11 1.521(12)
C6 C7 1.540(11)
C6 H6 0.9800
C7 C12 1.535(13)
C7 C8 1.577(12)
C7 H7 0.9800
C8 C14 1.527(13)
C8 C13 1.536(11)
C8 C9 1.577(12)
C9 C10 1.524(14)
C9 C12 1.527(15)
C9 H9 0.9800
C10 H10A 0.9700
C10 H10B 0.9700
C11 H11A 0.9600
C11 H11B 0.9600
C11 H11C 0.9600
C12 H12A 0.9700
C12 H12B 0.9700
C13 H13A 0.9600
C13 H13B 0.9600
C13 H13C 0.9600
C14 H14A 0.9600
C14 H14B 0.9600
C14 H14C 0.9600
C15 N2 1.480(8)
C15 C16 1.550(10)
C15 C20 1.564(11)
C15 H15 0.9800
C16 C17 1.530(11)
C16 C21 1.533(11)
C16 H16 0.9800
C17 C22 1.545(13)
C17 C18 1.578(11)
C17 H17 0.9800
C18 C24 1.507(12)
C18 C23 1.534(11)
C18 C19 1.557(11)
C19 C20 1.507(13)
C19 C22 1.530(15)
C19 H19 0.9800
C20 H20A 0.9700
C20 H20B 0.9700
C21 H21A 0.9600
C21 H21B 0.9600
C21 H21C 0.9600
C22 H22A 0.9700
C22 H22B 0.9700
C23 H23A 0.9600
C23 H23B 0.9600
C23 H23C 0.9600
C24 H24A 0.9600
C24 H24B 0.9600
C24 H24C 0.9600
C25 N3 1.286(9)
C25 C26 1.466(10)
C25 C27 1.502(10)
C26 N4 1.302(9)
C26 C28 1.495(10)
C27 H27A 0.9600
C27 H27B 0.9600
C27 H27C 0.9600
C28 H28A 0.9600
C28 H28B 0.9600
C28 H28C 0.9600
C29 N3 1.485(8)
C29 C30 1.530(10)
C29 C34 1.546(11)
C29 H29 0.9800
C30 C35 1.516(11)
C30 C31 1.524(10)
C30 H30 0.9800
C31 C36 1.543(12)
C31 C32 1.579(11)
C31 H31 0.9800
C32 C37 1.527(11)
C32 C38 1.529(12)
C32 C33 1.566(11)
C33 C34 1.529(12)
C33 C36 1.529(13)
C33 H33 0.9800
C34 H34A 0.9700
C34 H34B 0.9700
C35 H35A 0.9600
C35 H35B 0.9600
C35 H35C 0.9600
C36 H36A 0.9700
C36 H36B 0.9700
C37 H37A 0.9600
C37 H37B 0.9600
C37 H37C 0.9600
C38 H38A 0.9600
C38 H38B 0.9600
C38 H38C 0.9600
C39 N4 1.482(8)
C39 C40 1.548(11)
C39 C44 1.554(12)
C39 H39 0.9800
C40 C45 1.522(12)
C40 C41 1.525(11)
C40 H40 0.9800
C41 C46 1.534(12)
C41 C42 1.574(11)
C41 H41 0.9800
C42 C48 1.516(12)
C42 C47 1.527(11)
C42 C43 1.556(11)
C43 C46 1.525(14)
C43 C44 1.526(12)
C43 H43 0.9800
C44 H44A 0.9700
C44 H44B 0.9700
C45 H45A 0.9600
C45 H45B 0.9600
C45 H45C 0.9600
C46 H46A 0.9700
C46 H46B 0.9700
C47 H47A 0.9600
C47 H47B 0.9600
C47 H47C 0.9600
C48 H48A 0.9600
C48 H48B 0.9600
C48 H48C 0.9600
I1 Ni1 2.4565(12)
I2 Ni2 2.4514(12)
N1 Ni1 1.946(6)
N2 Ni1 1.946(6)
N3 Ni2 1.952(6)
N4 Ni2 1.958(6)

loop_
_geom_torsion_atom_site_label_1
_geom_torsion_atom_site_label_2
_geom_torsion_atom_site_label_3
_geom_torsion_atom_site_label_4
_geom_torsion
N1 C1 C2 N2 -5.7(11)
C3 C1 C2 N2 174.2(7)
N1 C1 C2 C4 172.4(7)
C3 C1 C2 C4 -7.7(12)
N1 C5 C6 C11 -85.0(8)
C10 C5 C6 C11 149.8(7)
N1 C5 C6 C7 147.9(7)
C10 C5 C6 C7 22.7(9)
C11 C6 C7 C12 173.7(7)
C5 C6 C7 C12 -60.5(9)
C11 C6 C7 C8 -92.2(9)
C5 C6 C7 C8 33.7(10)
C12 C7 C8 C14 148.2(8)
C6 C7 C8 C14 41.1(11)
C12 C7 C8 C13 -84.2(8)
C6 C7 C8 C13 168.6(7)
C12 C7 C8 C9 27.2(6)
C6 C7 C8 C9 -80.0(8)
C14 C8 C9 C10 -44.7(10)
C13 C8 C9 C10 -169.9(8)
C7 C8 C9 C10 81.8(8)
C14 C8 C9 C12 -153.8(7)
C13 C8 C9 C12 81.0(8)
C7 C8 C9 C12 -27.3(6)
C12 C9 C10 C5 55.6(10)
C8 C9 C10 C5 -38.8(11)
N1 C5 C10 C9 -145.8(7)
C6 C5 C10 C9 -20.4(10)
C10 C9 C12 C7 -84.1(8)
C8 C9 C12 C7 28.0(6)
C6 C7 C12 C9 86.6(7)
C8 C7 C12 C9 -28.0(6)
N2 C15 C16 C17 141.3(6)
C20 C15 C16 C17 17.8(9)
N2 C15 C16 C21 -92.4(7)
C20 C15 C16 C21 144.0(7)
C21 C16 C17 C22 176.1(7)
C15 C16 C17 C22 -58.3(8)
C21 C16 C17 C18 -88.9(8)
C15 C16 C17 C18 36.7(9)
C16 C17 C18 C24 39.9(10)
C22 C17 C18 C24 148.3(8)
C16 C17 C18 C23 167.6(7)
C22 C17 C18 C23 -84.0(7)
C16 C17 C18 C19 -81.2(8)
C22 C17 C18 C19 27.2(6)
C24 C18 C19 C20 -42.2(11)
C23 C18 C19 C20 -169.2(8)
C17 C18 C19 C20 81.6(8)
C24 C18 C19 C22 -151.3(8)
C23 C18 C19 C22 81.7(9)
C17 C18 C19 C22 -27.5(6)
C22 C19 C20 C15 55.3(9)
C18 C19 C20 C15 -40.4(11)
N2 C15 C20 C19 -141.2(7)
C16 C15 C20 C19 -16.5(10)
C20 C19 C22 C17 -84.7(7)
C18 C19 C22 C17 28.0(6)
C16 C17 C22 C19 87.2(7)
C18 C17 C22 C19 -27.7(6)
N3 C25 C26 N4 -2.7(10)
C27 C25 C26 N4 177.0(7)
N3 C25 C26 C28 175.5(7)
C27 C25 C26 C28 -4.8(11)
N3 C29 C30 C35 -83.9(8)
C34 C29 C30 C35 151.1(7)
N3 C29 C30 C31 148.0(6)
C34 C29 C30 C31 23.0(9)
C35 C30 C31 C36 171.5(7)
C29 C30 C31 C36 -61.3(8)
C35 C30 C31 C32 -93.2(8)
C29 C30 C31 C32 34.0(9)
C30 C31 C32 C37 168.9(7)
C36 C31 C32 C37 -82.8(7)
C30 C31 C32 C38 40.0(10)
C36 C31 C32 C38 148.3(8)
C30 C31 C32 C33 -80.3(7)
C36 C31 C32 C33 28.0(6)
C37 C32 C33 C34 -169.7(7)
C38 C32 C33 C34 -44.7(10)
C31 C32 C33 C34 80.3(8)
C37 C32 C33 C36 81.7(8)
C38 C32 C33 C36 -153.2(7)
C31 C32 C33 C36 -28.2(6)
C36 C33 C34 C29 57.2(9)
C32 C33 C34 C29 -38.0(10)
N3 C29 C34 C33 -146.6(7)
C30 C29 C34 C33 -21.3(10)
C34 C33 C36 C31 -84.1(7)
C32 C33 C36 C31 28.8(6)
C30 C31 C36 C33 87.4(7)
C32 C31 C36 C33 -28.6(6)
N4 C39 C40 C45 -88.8(8)
C44 C39 C40 C45 147.9(7)
N4 C39 C40 C41 144.1(7)
C44 C39 C40 C41 20.8(9)
C45 C40 C41 C46 173.8(7)
C39 C40 C41 C46 -60.1(8)
C45 C40 C41 C42 -90.9(9)
C39 C40 C41 C42 35.2(9)
C40 C41 C42 C48 39.3(11)
C46 C41 C42 C48 148.1(8)
C40 C41 C42 C47 167.1(7)
C46 C41 C42 C47 -84.1(7)
C40 C41 C42 C43 -80.7(8)
C46 C41 C42 C43 28.1(6)
C48 C42 C43 C46 -153.2(7)
C47 C42 C43 C46 81.0(8)
C41 C42 C43 C46 -28.3(6)
C48 C42 C43 C44 -43.4(10)
C47 C42 C43 C44 -169.2(8)
C41 C42 C43 C44 81.5(8)
C46 C43 C44 C39 56.5(9)
C42 C43 C44 C39 -39.4(10)
N4 C39 C44 C43 -143.3(7)
C40 C39 C44 C43 -19.1(10)
C44 C43 C46 C41 -84.3(7)
C42 C43 C46 C41 29.0(6)
C40 C41 C46 C43 86.8(7)
C42 C41 C46 C43 -28.6(6)
C2 C1 N1 C5 -178.4(7)
C3 C1 N1 C5 1.7(12)
C2 C1 N1 Ni1 5.4(9)
C3 C1 N1 Ni1 -174.5(7)
C6 C5 N1 C1 132.6(8)
C10 C5 N1 C1 -98.9(9)
C6 C5 N1 Ni1 -51.6(9)
C10 C5 N1 Ni1 76.9(8)
C1 C2 N2 C15 177.4(6)
C4 C2 N2 C15 -0.6(11)
C1 C2 N2 Ni1 3.2(8)
C4 C2 N2 Ni1 -174.8(6)
C16 C15 N2 C2 152.9(7)
C20 C15 N2 C2 -80.9(9)
C16 C15 N2 Ni1 -33.7(9)
C20 C15 N2 Ni1 92.5(7)
C26 C25 N3 C29 179.3(6)
C27 C25 N3 C29 -0.4(12)
C26 C25 N3 Ni2 1.5(9)
C27 C25 N3 Ni2 -178.2(6)
C30 C29 N3 C25 129.5(7)
C34 C29 N3 C25 -102.9(8)
C30 C29 N3 Ni2 -53.0(8)
C34 C29 N3 Ni2 74.6(8)
C25 C26 N4 C39 -179.9(7)
C28 C26 N4 C39 2.0(12)
C25 C26 N4 Ni2 2.6(8)
C28 C26 N4 Ni2 -175.5(6)
C40 C39 N4 C26 137.7(7)
C44 C39 N4 C26 -96.1(9)
C40 C39 N4 Ni2 -45.0(9)
C44 C39 N4 Ni2 81.2(8)
